data_2001873
loop_
_publ_author_name
'Dokurno, P.'
'Gdaniec, M.'
'Kosturkiewicz, Z.'
'Matecka, D.'
'Rozwadowska, M. D.'

_publ_section_title
;
 Structure of (+-)-egenine
;
_journal_issue 3
_journal_name_full 'Acta Crystallographica Section C'
_journal_page_first 517
_journal_page_last 519
_journal_paper_doi 10.1107/S0108270192007509
_journal_volume 49
_journal_year 1993
_chemical_formula_sum 'C20 H19 N O6'
_chemical_formula_weight 369.4
_space_group_IT_number 2
_space_group_name_Hall '-P 1'
_space_group_name_H-M_alt 'P -1'
_symmetry_cell_setting triclinic
_symmetry_space_group_name_Hall '-P 1'
_symmetry_space_group_name_H-M 'P -1'
_cell_angle_alpha 89.73(3)
_cell_angle_beta 74.52(3)
_cell_angle_gamma 71.95(3)
_cell_formula_units_Z 4
_cell_length_a 10.833(2)
_cell_length_b 13.184(3)
_cell_length_c 13.375(3)
_cell_volume 1744.0(8)
_diffrn_radiation_type Cu
_diffrn_radiation_wavelength 1.54178
_exptl_absorpt_coefficient_mu 0.830
_exptl_crystal_density_diffrn 1.407
_exptl_crystal_F_000 776
_cod_data_source_file se1008.cif
_cod_data_source_block se1008_structure_1_of_1
_cod_original_formula_sum 'C20 H19 N1 O6'
_cod_database_code 2001873

loop_
_space_group_symop_id
_space_group_symop_operation_xyz
1 x,y,z
2 -x,-y,-z

loop_
_atom_site_label
_atom_site_fract_x
_atom_site_fract_y
_atom_site_fract_z
_atom_site_U_iso_or_equiv
C(1) .2939(3) 1.0948(3) .9904(3) .0400(10)
N(2) .1749(3) 1.0648(2) 1.0466(2) .0440(10)
C(3) .0554(4) 1.1135(3) 1.0078(3) .0500(10)
C(4) .0133(4) 1.2351(3) 1.0101(3) .0530(10)
C(5) .1072(4) 1.3773(3) .9308(3) .0460(10)
C(6) .2154(4) 1.4124(3) .8942(3) .0480(10)
C(7) .3454(4) 1.3489(3) .8888(3) .0490(10)
C(8) .3725(4) 1.2473(3) .9175(3) .0430(10)
C(9) .2632(3) 1.2075(3) .9557(3) .0380(10)
C(10) .1318(3) 1.2728(3) .9629(3) .0410(10)
O(11) .2165(3) 1.5108(2) .8589(2) .0740(10)
C(12) .3523(5) 1.5100(4) .8413(6) .109(2)
O(13) .4346(3) 1.4042(2) .8508(2) .0760(10)
C(14) .3881(3) 1.0102(3) .9001(3) .0400(10)
O(15) .4414(2) .9101(2) .9419(2) .0480(10)
C(16) .3729(4) .8371(3) .9268(3) .0430(10)
C(17) .3203(3) .8778(3) .8364(3) .0370(10)
C(18) .2694(3) .8334(3) .7706(3) .0400(10)
C(19) .2234(3) .8911(3) .6936(3) .0450(10)
C(20) .2241(4) .9942(3) .6803(3) .0510(10)
C(21) .2774(4) 1.0395(3) .7457(3) .0460(10)
C(22) .3244(3) .9815(3) .8223(3) .0370(10)
O(23) .2570(3) .7332(2) .7668(2) .0560(10)
C(24) .2107(5) .7259(3) .6770(3) .0640(10)
O(25) .1797(3) .8289(2) .6373(2) .0640(10)
C(26) .1435(5) 1.0880(4) 1.1594(3) .0690(10)
O(27) .2711(3) .8376(2) 1.0173(2) .0530(10)
C(1') .6972(3) .7475(3) .5024(3) .0420(10)
N(2') .8194(3) .6565(2) .4506(2) .0460(10)
C(3') .9339(4) .6456(3) .4946(3) .0540(10)
C(4') .9756(4) .7441(3) .4945(3) .0550(10)
C(5') .8786(4) .9351(3) .5711(3) .0490(10)
C(6') .7694(4) 1.0252(3) .6043(3) .0500(10)
C(7') .6421(4) 1.0270(3) .6052(3) .0490(10)
C(8') .6164(4) .9390(3) .5758(3) .0460(10)
C(9') .7259(3) .8444(3) .5403(3) .0390(10)
C(10') .8561(3) .8427(3) .5377(3) .0410(10)
O(11') .7671(3) 1.1239(2) .6401(2) .0690(10)
C(12') .6338(4) 1.1937(4) .6444(4) .0780(10)
O(13') .5508(3) 1.1282(2) .6418(2) .0720(10)
C(14') .5981(4) .7098(3) .5888(3) .0470(10)
O(15') .5508(2) .6357(2) .5444(2) .0550(10)
C(16') .6194(4) .5288(3) .5631(3) .0520(10)
C(17') .6659(3) .5449(3) .6564(3) .0410(10)
C(18') .7171(4) .4761(3) .7233(3) .0470(10)
C(19') .7552(4) .5125(3) .8030(3) .0530(10)
C(20') .7463(4) .6175(4) .8185(3) .0620(10)
C(21') .6937(4) .6893(3) .7504(3) .0550(10)
C(22') .6549(3) .6523(3) .6715(3) .0420(10)
O(23') .7412(3) .3674(2) .7236(2) .0630(10)
C(24') .7756(5) .3400(4) .8193(4) .078(2)
O(25') .8026(3) .4287(3) .8593(2) .0740(10)
C(26') .8596(6) .6634(4) .3373(3) .076(2)
O(27') .7282(3) .4787(2) .4750(2) .0640(10)
H(1) .3414 1.0953 1.0415 ?
H(2) .0762 1.0850 .9372 ?
H(3) -.0192 1.0940 1.0502 ?
H(4) -.0265 1.2649 1.0811 ?
H(5) -.0522 1.2593 .9716 ?
H(6) .0172 1.4224 .9346 ?
H(7) .4637 1.2036 .9120 ?
H(8) .3840 1.5301 .7725 ?
H(9) .3567 1.5595 .8916 ?
H(10) .4533 1.0434 .8653 ?
H(11) .4288 .7634 .9130 ?
H(12) .1890 1.0338 .6280 ?
H(13) .2816 1.1109 .7377 ?
H(14) .1310 .7045 .6962 ?
H(15) .2800 .6743 .6248 ?
H(16) .1232 1.1628 1.1779 ?
H(17) .2169 1.0472 1.1853 ?
H(18) .0652 1.0669 1.1895 ?
H(19) .221(4) .912(4) 1.036(3) ?
H(1') .6542 .7731 .4489 ?
H(2') .9088 .6278 .5653 ?
H(3') 1.0102 .5883 .4545 ?
H(4') 1.0371 .7349 .5364 ?
H(5') 1.0201 .7533 .4244 ?
H(6') .9677 .9346 .5703 ?
H(7') .5260 .9412 .5793 ?
H(8') .6377 .2362 .5858 ?
H(9') .5973 .2400 .7077 ?
H(10') .5293 .7756 .6203 ?
H(11') .5642 .4829 .5754 ?
H(12') .7748 .6411 .8737 ?
H(13') .6850 .7637 .7591 ?
H(14') .8546 .2777 .8060 ?
H(15') .7018 .3256 .8686 ?
H(16') .8847 .7251 .3140 ?
H(17') .7844 .6614 .3131 ?
H(18') .9348 .5997 .3099 ?
H(19') .773(5) .542(4) .452(4) ?

loop_
_geom_angle_atom_site_label_1
_geom_angle_atom_site_label_2
_geom_angle_atom_site_label_3
_geom_angle
N(2) C(3) C(4) 114.0(3)
C(3) C(4) C(10) 111.6(3)
C(6) C(5) C(10) 117.8(4)
C(5) C(6) C(7) 121.8(4)
C(5) C(6) O(11) 128.3(4)
C(7) C(6) O(11) 109.9(3)
C(6) C(7) C(8) 121.7(4)
C(6) C(7) O(13) 109.9(3)
C(8) C(7) O(13) 128.4(4)
C(7) C(8) C(9) 118.3(4)
C(1) C(9) C(8) 118.0(3)
C(1) C(9) C(10) 122.3(3)
C(8) C(9) C(10) 119.7(3)
C(4) C(10) C(5) 118.7(3)
C(4) C(10) C(9) 120.6(3)
C(5) C(10) C(9) 120.6(4)
C(6) O(11) C(12) 105.3(4)
O(11) C(12) O(13) 108.7(4)
C(7) O(13) C(12) 105.3(4)
C(1) C(14) O(15) 109.4(3)
C(1) C(14) C(22) 116.6(3)
O(15) C(14) C(22) 104.0(3)
C(14) O(15) C(16) 110.4(3)
O(15) C(16) C(17) 102.7(3)
O(15) C(16) O(27) 110.7(3)
C(17) C(16) O(27) 113.6(3)
C(16) C(17) C(18) 132.4(4)
C(16) C(17) C(22) 109.9(3)
C(18) C(17) C(22) 117.7(3)
C(17) C(18) C(19) 120.5(4)
C(17) C(18) O(23) 129.1(3)
C(19) C(18) O(23) 110.4(3)
C(18) C(19) C(20) 122.4(4)
C(18) C(19) O(25) 109.4(3)
C(20) C(19) O(25) 128.2(4)
C(19) C(20) C(21) 117.6(4)
C(20) C(21) C(22) 120.0(4)
C(14) C(22) C(17) 107.7(3)
C(14) C(22) C(21) 130.5(4)
C(17) C(22) C(21) 121.8(4)
C(18) O(23) C(24) 105.4(3)
O(23) C(24) O(25) 108.4(3)
C(19) O(25) C(24) 105.8(3)
N(2) C(1) C(9) 115.4(3)
N(2) C(1) C(14) 111.7(3)
C(9) C(1) C(14) 111.9(3)
C(1) N(2) C(3) 112.8(3)
C(1) N(2) C(26) 111.2(3)
C(3) N(2) C(26) 111.8(3)
N(2') C(3') C(4') 114.7(3)
C(3') C(4') C(10') 111.8(3)
C(6') C(5') C(10') 117.7(4)
C(5') C(6') C(7') 121.7(4)
C(5') C(6') O(11') 127.8(4)
C(7') C(6') O(11') 110.5(4)
C(6') C(7') C(8') 122.2(4)
C(6') C(7') O(13') 109.7(3)
C(8') C(7') O(13') 128.1(4)
C(7') C(8') C(9') 118.2(4)
C(1') C(9') C(8') 117.9(3)
C(1') C(9') C(10') 122.3(3)
C(8') C(9') C(10') 119.8(4)
C(4') C(10') C(5') 118.9(3)
C(4') C(10') C(9') 120.6(3)
C(5') C(10') C(9') 120.5(4)
C(6') O(11') C(12') 104.3(3)
O(11') C(12') O(13') 107.8(4)
C(7') O(13') C(12') 104.5(3)
C(1') C(14') O(15') 110.1(3)
C(1') C(14') C(22') 116.0(3)
O(15') C(14') C(22') 104.9(3)
C(14') O(15') C(16') 109.9(3)
O(15') C(16') C(17') 103.1(3)
O(15') C(16') O(27') 110.2(3)
C(17') C(16') O(27') 112.5(3)
C(16') C(17') C(18') 132.8(4)
C(16') C(17') C(22') 109.6(3)
C(18') C(17') C(22') 117.6(4)
C(17') C(18') C(19') 120.8(4)
C(17') C(18') O(23') 129.0(4)
C(19') C(18') O(23') 110.2(4)
C(18') C(19') C(20') 122.4(4)
C(18') C(19') O(25') 109.9(4)
C(20') C(19') O(25') 127.8(4)
C(19') C(20') C(21') 117.5(4)
C(20') C(21') C(22') 119.7(4)
C(14') C(22') C(17') 107.3(3)
C(14') C(22') C(21') 130.8(4)
C(17') C(22') C(21') 122.0(4)
C(18') O(23') C(24') 104.8(3)
O(23') C(24') O(25') 107.9(4)
C(19') O(25') C(24') 105.3(4)
N(2') C(1') C(9') 114.8(3)
N(2') C(1') C(14') 111.1(3)
C(1') C(1') C(14') 112.4(3)
C(1') N(2') C(3') 113.1(3)
C(1') N(2') C(26') 111.1(3)
C(3') N(2') C(26') 111.1(3)

loop_
_geom_bond_atom_site_label_1
_geom_bond_atom_site_label_2
_geom_bond_distance
C(1) N(2) 1.476(5)
C(1) C(9) 1.518(5)
C(1) C(14) 1.547(5)
N(2) C(3) 1.482(5)
N(2) C(26) 1.467(5)
C(3) C(4) 1.523(5)
C(4) C(10) 1.501(6)
C(5) C(6) 1.362(6)
C(5) C(10) 1.408(6)
C(6) C(7) 1.380(5)
C(6) O(11) 1.381(5)
C(7) C(8) 1.356(5)
C(7) O(13) 1.376(6)
C(8) C(9) 1.413(6)
C(9) C(10) 1.395(4)
O(11) C(12) 1.423(7)
C(12) O(13) 1.430(6)
C(14) O(15) 1.442(5)
C(14) C(22) 1.500(6)
O(15) C(16) 1.429(6)
C(16) C(17) 1.499(6)
C(16) O(27) 1.402(5)
C(17) C(18) 1.373(6)
C(17) C(22) 1.392(6)
C(18) C(19) 1.385(6)
C(18) O(23) 1.371(5)
C(19) C(20) 1.372(6)
C(19) O(25) 1.379(6)
C(20) C(21) 1.394(7)
C(21) C(22) 1.387(6)
O(23) C(24) 1.434(6)
C(24) O(25) 1.430(5)
O(27) H(19) 0.96(5)
C(1') N(2') 1.485(4)
C(1') C(9') 1.524(6)
C(1') C(14') 1.549(5)
N(2') C(3') 1.478(6)
N(2') C(26') 1.471(5)
C(3') C(4') 1.501(6)
C(4') C(10') 1.505(4)
C(5') C(6') 1.364(5)
C(5') C(10') 1.411(6)
C(6') C(7') 1.369(7)
C(6') O(11') 1.379(5)
C(7') C(8') 1.357(6)
C(7') O(13') 1.388(4)
C(8') C(9') 1.406(4)
C(9') C(10') 1.395(5)
O(11') C(12') 1.438(5)
C(12') O(13') 1.433(7)
C(14') O(15') 1.431(6)
C(14') C(22') 1.498(6)
O(15') C(16') 1.431(4)
C(16') C(17') 1.503(6)
C(16') O(27') 1.413(4)
C(17') C(18') 1.370(6)
C(17') C(22') 1.395(6)
C(18') C(19') 1.378(7)
C(18') O(23') 1.375(5)
C(19') C(20') 1.370(7)
C(19') O(25') 1.378(5)
C(20') C(21') 1.409(6)
C(21') C(22') 1.377(6)
O(23') C(24') 1.440(6)
C(24') O(25') 1.429(7)
O(27') H(19') 1.09(6)
